data_7248341
loop_
_publ_author_name
'Yamanaka, Kazuaki'
'Oketani, Ryusei'
'Mori, Yuya'
'Sato, Takashi'
'Tsuzuki, Seiji'
'Takahashi, Hiroki'
'Tsue, Hirohito'

_publ_section_title
;
 Thermal fluctuation-induced selective CO2 uptake of seemingly nonporous
 N,C-protected dipeptide crystals as elucidated by in situ X-ray
 crystallographic analysis
;
_journal_issue 17
_journal_name_full CrystEngComm
_journal_page_first 2314
_journal_page_last 2321
_journal_paper_doi 10.1039/D3CE01018J
_journal_volume 26
_journal_year 2024
_chemical_absolute_configuration unk
_chemical_formula_moiety 'C14 H26 N2 O5 S, 0.254(C O2)'
_chemical_formula_sum 'C14.25 H26 N2 O5.51 S'
_chemical_formula_weight 345.61
_space_group_crystal_system hexagonal
_space_group_IT_number 170
_space_group_name_Hall 'P 65'
_space_group_name_H-M_alt 'P 65'
_symmetry_Int_Tables_number 170
_atom_sites_solution_primary iterative
_audit_creation_date 2024-02-05
_audit_creation_method
;
Olex2 1.3
(compiled 2020.11.12 svn.r5f609507 for OlexSys, GUI svn.r6408)
;
_audit_update_record
;
2024-03-22 deposited with the CCDC.	2024-03-25 downloaded from the CCDC.
;
_cell_angle_alpha 90
_cell_angle_beta 90
_cell_angle_gamma 120
_cell_formula_units_Z 6
_cell_length_a 11.239(4)
_cell_length_b 11.239(4)
_cell_length_c 27.0392(10)
_cell_measurement_reflns_used 5390
_cell_measurement_temperature 188(2)
_cell_measurement_theta_max 27.5
_cell_measurement_theta_min 3.1
_cell_volume 2957.9(15)
_computing_molecular_graphics 'Olex2 1.3 (Dolomanov et al., 2009)'
_computing_publication_material 'Olex2 1.3 (Dolomanov et al., 2009)'
_computing_structure_refinement 'olex2.refine 1.3 (Bourhis et al., 2015)'
_computing_structure_solution 'olex2.solve 1.3 (Bourhis et al., 2015)'
_diffrn_ambient_temperature 188.15
_diffrn_measured_fraction_theta_full 0.9967
_diffrn_measured_fraction_theta_max 0.9970
_diffrn_measurement_device_type
;
Rigaku Saturn724+ (4x4 bin mode)
;
_diffrn_radiation_type 'Mo K\a'
_diffrn_radiation_wavelength 0.71075
_diffrn_reflns_av_R_equivalents 0.0390
_diffrn_reflns_av_unetI/netI 0.0587
_diffrn_reflns_Laue_measured_fraction_full 0.9967
_diffrn_reflns_Laue_measured_fraction_max 0.9970
_diffrn_reflns_limit_h_max 8
_diffrn_reflns_limit_h_min -14
_diffrn_reflns_limit_k_max 14
_diffrn_reflns_limit_k_min -13
_diffrn_reflns_limit_l_max 34
_diffrn_reflns_limit_l_min -26
_diffrn_reflns_number 9839
_diffrn_reflns_point_group_measured_fraction_full 0.9150
_diffrn_reflns_point_group_measured_fraction_max 0.9031
_diffrn_reflns_theta_full 25.2425
_diffrn_reflns_theta_max 27.48
_diffrn_reflns_theta_min 3.63
_diffrn_source_current 40.0
_diffrn_source_power 2.0
_diffrn_source_voltage 50.0
_exptl_absorpt_coefficient_mu 0.189
_exptl_crystal_colour Colorless
_exptl_crystal_density_diffrn 1.164
_exptl_crystal_description needle
_exptl_crystal_F_000 1118.444
_exptl_crystal_size_max 0.33
_exptl_crystal_size_mid 0.13
_exptl_crystal_size_min 0.11
_refine_diff_density_max 0.3331
_refine_diff_density_min -0.1966
_refine_diff_density_rms 0.0494
_refine_ls_abs_structure_details 'Flack, H. D. (1983). Acta Cryst. A39, 876-881.'
_refine_ls_abs_structure_Flack -0.05(11)
_refine_ls_d_res_high 0.7702
_refine_ls_d_res_low 5.6195
_refine_ls_goodness_of_fit_ref 0.8487
_refine_ls_hydrogen_treatment constr
_refine_ls_matrix_type full
_refine_ls_number_constraints 66
_refine_ls_number_parameters 356
_refine_ls_number_reflns 4090
_refine_ls_number_restraints 11
_refine_ls_restrained_S_all 0.8476
_refine_ls_R_factor_all 0.1010
_refine_ls_R_factor_gt 0.0525
_refine_ls_shift/su_max 0.0722
_refine_ls_shift/su_mean 0.0019
_refine_ls_structure_factor_coef Fsqd
_refine_ls_weighting_details 'w=1/[\s^2^(Fo^2^)+(0.1201P)^2^] where P=(Fo^2^+2Fc^2^)/3'
_refine_ls_weighting_scheme calc
_refine_ls_wR_factor_gt 0.1424
_refine_ls_wR_factor_ref 0.1886
_reflns_Friedel_coverage 0.805
_reflns_limit_h_max 12
_reflns_limit_h_min -12
_reflns_limit_k_max 12
_reflns_limit_k_min -12
_reflns_limit_l_max 34
_reflns_limit_l_min -26
_reflns_number_gt 2329
_reflns_number_total 4090
_reflns_threshold_expression I>=2u(I)
_cod_data_source_file d3ce01018j4.cif
_cod_data_source_block cmpd_1_CO2_188K
_cod_depositor_comments 'Adding full bibliography for 7248340--7248345.cif.'
_cod_original_sg_symbol_Hall ' P 65'
_cod_database_code 7248341
_olex2_refinement_description
;
1. Fixed Uiso
 At 1.2 times of:
  All C(H) groups, All C(H,H) groups, All N(H,H) groups
 At 1.5 times of:
  All C(H,H,H) groups
2. Restrained distances
 O6-C15
 1.2 with sigma of 0.02
 O7-C15
 1.2 with sigma of 0.02
 O7-O6
 2.4 with sigma of 0.02
3. Restrained angles
 O6-C15-O7
 fixed at 180 with sigma of 0.02
4. Uiso/Uaniso restraints and constraints
Uanis(C2B) \\sim Ueq: with sigma of 0.02 and sigma for terminal atoms of 0.02
5. Others
 Sof(C1B)=Sof(C9B)=Sof(O1B)=Sof(O2B)=Sof(C3B)=Sof(C2B)=Sof(O6)=Sof(O7)=Sof(C15)=
 Sof(H9Ba)=Sof(H9Bb)=Sof(H9Bc)=Sof(H3Ba)=Sof(H3Bb)=Sof(H3Bc)=Sof(H16)=
 Sof(H1nb)=1-FVAR(1)
 Sof(C2A)=Sof(C3A)=Sof(C1A)=Sof(O2A)=Sof(O1A)=Sof(C9A)=Sof(H2A)=Sof(H3Aa)=Sof(H3Ab)=
 Sof(H3Ac)=Sof(H9Aa)=Sof(H9Ab)=Sof(H9Ac)=Sof(H1na)=FVAR(1)
 Sof(C10B)=Sof(O4B)=Sof(O5B)=Sof(C13B)=Sof(C14B)=Sof(C11B)=Sof(C12B)=Sof(H13Ba)=
 Sof(H13Bb)=Sof(H13Bc)=Sof(H12Ba)=Sof(H12Bb)=Sof(H12Bc)=Sof(H2nb)=Sof(H14Ba)=Sof(H14Bb)=
 Sof(H14Bc)=1-FVAR(2)
 Sof(C10A)=Sof(C11A)=Sof(C12A)=Sof(C13A)=Sof(C14A)=Sof(O4A)=Sof(O5A)=Sof(H12Aa)=
 Sof(H12Ab)=Sof(H12Ac)=Sof(H13Aa)=Sof(H13Ab)=Sof(H13Ac)=Sof(H14Aa)=Sof(H14Ab)=
 Sof(H14Ac)=Sof(H2na)=FVAR(2)
6.a Ternary CH refined with riding coordinates:
 C2A(H2A), C5(H5), C2B(H16)
6.b Secondary CH2 refined with riding coordinates:
 C6(H6a,H6b), C7(H7a,H7b)
6.c Aromatic/amide H refined with riding coordinates:
 N1(H1na), N1(H1nb), N2(H2na), N2(H2nb)
6.d Idealised Me refined as rotating group:
 C3A(H3Aa,H3Ab,H3Ac), C8(H8a,H8b,H8c), C9B(H9Ba,H9Bb,H9Bc), C12A(H12Aa,H12Ab,H12Ac),
 C13A(H13Aa,H13Ab,H13Ac), C14A(H14Aa,H14Ab,H14Ac), C3B(H3Ba,H3Bb,H3Bc), C9A(H9Aa,H9Ab,
 H9Ac), C13B(H13Ba,H13Bb,H13Bc), C12B(H12Ba,H12Bb,H12Bc), C14B(H14Ba,H14Bb,H14Bc)
;
_olex2_submission_special_instructions 'No special instructions were received'

loop_
_space_group_symop_id
_space_group_symop_operation_xyz
1 x,y,z
2 x-y,x,z+5/6
3 y,-x+y,z+1/6
4 -y,x-y,z+2/3
5 -x+y,-x,z+1/3
6 -x,-y,z+1/2

loop_
_atom_site_label
_atom_site_type_symbol
_atom_site_fract_x
_atom_site_fract_y
_atom_site_fract_z
_atom_site_U_iso_or_equiv
_atom_site_adp_type
_atom_site_occupancy
_atom_site_refinement_flags_posn
_atom_site_refinement_flags_adp
_atom_site_disorder_group
C1B C 0.426(4) 0.328(4) 0.1552(16) 0.087(13) Uani 0.254(10) . . 2
C2A C 0.3269(9) 0.2650(8) 0.1814(3) 0.074(2) Uani 0.746(10) . . 1
C3A C 0.3596(13) 0.2858(13) 0.2386(4) 0.124(4) Uani 0.746(10) . . 1
C4 C 0.1654(4) 0.0853(4) 0.12887(18) 0.0675(11) Uani 1.000000 . . .
C5 C 0.0724(4) -0.0693(4) 0.12337(16) 0.0572(9) Uani 1.000000 . . .
C6 C 0.1556(4) -0.1254(5) 0.09736(18) 0.0706(11) Uani 1.000000 . . .
C7 C 0.0811(6) -0.2800(5) 0.0913(2) 0.0823(13) Uani 1.000000 . . .
C8 C 0.1661(7) -0.3238(7) 0.1829(3) 0.116(2) Uani 1.000000 . . .
C9B C 0.622(5) 0.515(6) 0.120(2) 0.16(2) Uani 0.254(10) . . 2
C10A C -0.177(3) -0.122(3) 0.1154(14) 0.056(7) Uani 0.47(3) . . 1
C11A C -0.4042(18) -0.170(2) 0.1033(7) 0.072(4) Uani 0.47(3) . . 1
C12A C -0.444(2) -0.147(4) 0.0509(12) 0.108(8) Uani 0.47(3) . . 1
C13A C -0.4825(18) -0.296(2) 0.1329(10) 0.124(8) Uani 0.47(3) . . 1
C14A C -0.391(2) -0.042(3) 0.1305(12) 0.147(11) Uani 0.47(3) . . 1
O1B O 0.503(3) 0.4744(18) 0.1420(11) 0.119(9) Uani 0.254(10) . . 2
O2B O 0.487(3) 0.266(6) 0.1504(15) 0.16(3) Uani 0.254(10) . . 2
O3 O 0.1975(4) 0.1627(3) 0.09222(16) 0.0956(12) Uani 1.000000 . . .
O4A O -0.1892(15) -0.124(2) 0.1627(4) 0.070(3) Uani 0.47(3) . . 1
O5A O -0.261(3) -0.120(3) 0.0818(8) 0.080(6) Uani 0.47(3) . . 1
N1 N 0.2154(4) 0.1294(4) 0.17295(16) 0.0837(12) Uani 1.000000 . . .
N2 N -0.0510(3) -0.1040(3) 0.09586(15) 0.0601(8) Uani 1.000000 . . .
S1 S 0.01455(14) -0.37672(12) 0.14774(10) 0.0813(4) Uani 1.000000 . . .
C3B C 0.307(3) 0.342(3) 0.2268(9) 0.099(9) Uani 0.254(10) . . 2
C1A C 0.4558(16) 0.2890(19) 0.1545(7) 0.076(5) Uani 0.746(10) . . 1
O2A O 0.4872(10) 0.2090(9) 0.1416(4) 0.100(2) Uani 0.746(10) . . 1
O1A O 0.5325(9) 0.4238(8) 0.1456(3) 0.105(2) Uani 0.746(10) . . 1
C9A C 0.6641(13) 0.4696(14) 0.1200(8) 0.142(6) Uani 0.746(10) . . 1
C10B C -0.142(3) -0.091(3) 0.1189(14) 0.068(7) Uani 0.53(3) . . 2
O4B O -0.136(2) -0.052(2) 0.1595(4) 0.087(4) Uani 0.53(3) . . 2
O5B O -0.2619(16) -0.1527(19) 0.0879(6) 0.055(3) Uani 0.53(3) . . 2
C13B C -0.434(2) -0.185(4) 0.1456(8) 0.145(12) Uani 0.53(3) . . 2
C14B C -0.308(3) 0.046(3) 0.1057(7) 0.141(9) Uani 0.53(3) . . 2
C2B C 0.298(2) 0.3087(19) 0.1773(9) 0.059(5) Uani 0.254(10) . U 2
O6 O 0.425(2) 0.016(2) 0.2058(7) 0.122(8) Uani 0.254(10) D . 2
O7 O 0.512(3) 0.221(3) 0.2548(11) 0.172(12) Uani 0.254(10) D . 2
C15 C 0.470(2) 0.119(2) 0.2300(9) 0.142(13) Uani 0.254(10) D . 2
C11B C -0.363(2) -0.095(4) 0.0976(7) 0.107(8) Uani 0.53(3) . . 2
C12B C -0.490(2) -0.198(3) 0.0559(10) 0.119(8) Uani 0.53(3) . . 2
H2A H 0.3009(9) 0.3333(8) 0.1697(3) 0.089(2) Uiso 0.746(10) R . 1
H3Aa H 0.283(4) 0.286(9) 0.2560(5) 0.187(7) Uiso 0.746(10) GR . 1
H3Ab H 0.372(9) 0.211(5) 0.2511(8) 0.187(7) Uiso 0.746(10) GR . 1
H3Ac H 0.444(5) 0.374(4) 0.2440(4) 0.187(7) Uiso 0.746(10) GR . 1
H5 H 0.0459(4) -0.1113(4) 0.15704(16) 0.0686(11) Uiso 1.000000 R . .
H6a H 0.1827(4) -0.0826(5) 0.06423(18) 0.0848(13) Uiso 1.000000 R . .
H6b H 0.2408(4) -0.0968(5) 0.11644(18) 0.0848(13) Uiso 1.000000 R . .
H7a H 0.0038(6) -0.3070(5) 0.0680(2) 0.0987(15) Uiso 1.000000 R . .
H7b H 0.1451(6) -0.3059(5) 0.0761(2) 0.0987(15) Uiso 1.000000 R . .
H8a H 0.225(3) -0.352(5) 0.1659(10) 0.174(3) Uiso 1.000000 GR . .
H8b H 0.215(3) -0.2236(9) 0.1864(17) 0.174(3) Uiso 1.000000 GR . .
H8c H 0.1416(8) -0.367(4) 0.2156(7) 0.174(3) Uiso 1.000000 GR . .
H9Ba H 0.618(14) 0.54(4) 0.086(5) 0.24(4) Uiso 0.254(10) GR . 2
H9Bb H 0.695(8) 0.59(2) 0.138(8) 0.24(4) Uiso 0.254(10) GR . 2
H9Bc H 0.642(18) 0.439(13) 0.120(12) 0.24(4) Uiso 0.254(10) GR . 2
H12Aa H -0.467(12) -0.228(6) 0.0302(18) 0.163(12) Uiso 0.47(3) GR . 1
H12Ab H -0.525(8) -0.135(14) 0.0531(13) 0.163(12) Uiso 0.47(3) GR . 1
H12Ac H -0.367(5) -0.065(8) 0.036(2) 0.163(12) Uiso 0.47(3) GR . 1
H13Aa H -0.577(5) -0.314(9) 0.137(5) 0.186(12) Uiso 0.47(3) GR . 1
H13Ab H -0.484(12) -0.373(3) 0.116(3) 0.186(12) Uiso 0.47(3) GR . 1
H13Ac H -0.439(9) -0.283(6) 0.165(2) 0.186(12) Uiso 0.47(3) GR . 1
H14Aa H -0.320(14) 0.042(3) 0.114(4) 0.221(16) Uiso 0.47(3) GR . 1
H14Ab H -0.479(6) -0.045(10) 0.130(6) 0.221(16) Uiso 0.47(3) GR . 1
H14Ac H -0.364(19) -0.043(10) 0.165(2) 0.221(16) Uiso 0.47(3) GR . 1
H3Ba H 0.34(2) 0.290(16) 0.2453(14) 0.149(13) Uiso 0.254(10) GR . 2
H3Bb H 0.371(16) 0.441(5) 0.2310(13) 0.149(13) Uiso 0.254(10) GR . 2
H3Bc H 0.216(5) 0.319(19) 0.239(2) 0.149(13) Uiso 0.254(10) GR . 2
H9Aa H 0.6473(17) 0.451(10) 0.0845(9) 0.214(9) Uiso 0.746(10) GR . 1
H9Ab H 0.725(4) 0.568(3) 0.125(3) 0.214(9) Uiso 0.746(10) GR . 1
H9Ac H 0.708(5) 0.419(8) 0.133(3) 0.214(9) Uiso 0.746(10) GR . 1
H13Ba H -0.462(15) -0.282(5) 0.139(2) 0.218(18) Uiso 0.53(3) GR . 2
H13Bb H -0.368(6) -0.152(11) 0.1730(17) 0.218(18) Uiso 0.53(3) GR . 2
H13Bc H -0.514(10) -0.178(13) 0.155(3) 0.218(18) Uiso 0.53(3) GR . 2
H16 H 0.253(2) 0.3494(19) 0.1571(9) 0.071(6) Uiso 0.254(10) R . 2
H12Ba H -0.466(6) -0.155(7) 0.0230(14) 0.179(11) Uiso 0.53(3) GR . 2
H12Bb H -0.499(8) -0.289(5) 0.055(3) 0.179(11) Uiso 0.53(3) GR . 2
H12Bc H -0.578(3) -0.207(10) 0.066(3) 0.179(11) Uiso 0.53(3) GR . 2
H1na H 0.1792(4) 0.0735(4) 0.19831(16) 0.1004(14) Uiso 0.746(10) R . 1
H1nb H 0.2084(4) 0.0752(4) 0.19764(16) 0.1004(14) Uiso 0.254(10) R . 2
H2na H -0.0482(3) -0.1155(3) 0.06377(15) 0.0722(9) Uiso 0.47(3) R . 1
H2nb H -0.0622(3) -0.1321(3) 0.06496(15) 0.0722(9) Uiso 0.53(3) R . 2
H14Ba H -0.248(12) 0.074(5) 0.135(3) 0.212(14) Uiso 0.53(3) GR . 2
H14Bb H -0.255(12) 0.097(3) 0.077(2) 0.212(14) Uiso 0.53(3) GR . 2
H14Bc H -0.383(3) 0.066(4) 0.111(5) 0.212(14) Uiso 0.53(3) GR . 2

loop_
_atom_site_aniso_label
_atom_site_aniso_U_11
_atom_site_aniso_U_22
_atom_site_aniso_U_33
_atom_site_aniso_U_12
_atom_site_aniso_U_13
_atom_site_aniso_U_23
C1B 0.056(18) 0.08(2) 0.051(13) -0.025(16) -0.006(14) -0.003(15)
C2A 0.079(5) 0.048(4) 0.071(4) 0.015(3) -0.009(3) -0.010(3)
C3A 0.113(8) 0.103(7) 0.076(6) -0.006(6) -0.017(5) -0.031(5)
C4 0.072(2) 0.061(2) 0.047(2) 0.0161(19) -0.0079(18) 0.0053(18)
C5 0.061(2) 0.064(2) 0.0379(19) 0.0243(17) -0.0076(16) 0.0028(15)
C6 0.066(2) 0.086(3) 0.052(2) 0.032(2) 0.0132(18) 0.011(2)
C7 0.095(3) 0.090(3) 0.065(3) 0.048(3) 0.015(2) -0.003(2)
C8 0.103(4) 0.134(6) 0.115(5) 0.063(4) 0.015(4) 0.034(4)
C9B 0.13(4) 0.14(4) 0.16(4) 0.03(2) 0.04(3) -0.06(3)
C10A 0.054(13) 0.054(6) 0.051(14) 0.020(8) -0.008(11) -0.016(6)
C11A 0.089(9) 0.110(11) 0.054(8) 0.077(9) 0.003(6) 0.003(7)
C12A 0.036(9) 0.18(2) 0.108(14) 0.054(12) 0.001(9) 0.016(14)
C13A 0.067(8) 0.127(15) 0.178(19) 0.049(10) 0.033(9) 0.051(13)
C14A 0.143(16) 0.17(2) 0.18(2) 0.111(17) 0.000(16) -0.058(19)
O1B 0.096(14) 0.034(9) 0.171(19) -0.009(8) 0.040(13) 0.031(10)
O2B 0.061(15) 0.18(4) 0.18(3) 0.012(19) 0.045(14) -0.08(2)
O3 0.121(3) 0.0667(17) 0.0573(18) 0.0155(18) -0.0233(18) 0.0105(15)
O4A 0.067(6) 0.118(9) 0.030(4) 0.051(6) 0.003(4) -0.005(5)
O5A 0.111(9) 0.117(12) 0.051(7) 0.085(8) -0.011(5) 0.016(5)
N1 0.077(2) 0.077(2) 0.045(2) -0.0004(19) -0.0085(16) 0.0014(17)
N2 0.0575(18) 0.078(2) 0.0367(15) 0.0276(16) -0.0052(13) -0.0090(15)
S1 0.0877(8) 0.0668(6) 0.0855(8) 0.0357(6) 0.0279(6) 0.0065(5)
C3B 0.094(17) 0.106(19) 0.060(13) 0.022(14) -0.017(11) -0.025(13)
C1A 0.065(7) 0.090(9) 0.054(5) 0.026(6) 0.000(5) 0.011(6)
O2A 0.093(4) 0.095(5) 0.101(6) 0.039(3) 0.002(4) 0.007(4)
O1A 0.101(5) 0.059(4) 0.115(5) 0.010(4) 0.005(4) 0.006(4)
C9A 0.072(6) 0.101(9) 0.187(15) -0.007(6) 0.032(7) 0.030(9)
C10B 0.073(16) 0.10(2) 0.041(7) 0.054(15) -0.035(10) -0.016(12)
O4B 0.096(9) 0.150(12) 0.040(4) 0.081(9) -0.007(5) -0.014(7)
O5B 0.062(5) 0.092(8) 0.027(4) 0.052(5) -0.016(4) -0.002(5)
C13B 0.089(11) 0.26(4) 0.118(14) 0.108(17) 0.042(10) 0.071(17)
C14B 0.17(2) 0.23(2) 0.122(14) 0.18(2) -0.009(12) 0.003(14)
C2B 0.049(9) 0.029(8) 0.087(11) 0.011(5) 0.000(6) 0.003(6)
O6 0.171(19) 0.151(18) 0.092(12) 0.116(17) -0.006(12) -0.010(11)
O7 0.16(2) 0.17(2) 0.15(2) 0.055(18) -0.034(17) -0.045(19)
C15 0.10(2) 0.17(4) 0.17(4) 0.08(3) 0.00(2) 0.04(3)
C11B 0.105(12) 0.18(2) 0.084(9) 0.111(15) 0.018(8) 0.061(13)
C12B 0.052(11) 0.20(2) 0.081(9) 0.042(13) 0.003(10) 0.025(12)

loop_
_atom_type_symbol
_atom_type_scat_dispersion_real
_atom_type_scat_dispersion_imag
_atom_type_scat_Cromer_Mann_a1
_atom_type_scat_Cromer_Mann_a2
_atom_type_scat_Cromer_Mann_a3
_atom_type_scat_Cromer_Mann_a4
_atom_type_scat_Cromer_Mann_b1
_atom_type_scat_Cromer_Mann_b2
_atom_type_scat_Cromer_Mann_b3
_atom_type_scat_Cromer_Mann_b4
_atom_type_scat_Cromer_Mann_c
_atom_type_scat_source
_atom_type_scat_dispersion_source
H 0.00000 0.00000 0.49300 0.32291 0.14019 0.04081 10.51090 26.12570 3.14236 57.79970 0.0030380000826 'International Tables Volume C Table 6.1.1.4 (pp. 500-502)' 'Henke, Gullikson and Davis, At. Data and Nucl. Data Tables, 1993, 54, 2'
C 0.00347 0.00161 2.31000 1.02000 1.58860 0.86500 20.84390 10.20750 0.56870 51.65120 0.215599998832 'International Tables Volume C Table 6.1.1.4 (pp. 500-502)' 'Henke, Gullikson and Davis, At. Data and Nucl. Data Tables, 1993, 54, 2'
S 0.12424 0.12444 6.90530 5.20340 1.43790 1.58630 1.46790 22.21510 0.25360 56.17200 0.866900026798 'International Tables Volume C Table 6.1.1.4 (pp. 500-502)' 'Henke, Gullikson and Davis, At. Data and Nucl. Data Tables, 1993, 54, 2'
O 0.01158 0.00611 3.04850 2.28680 1.54630 0.86700 13.27710 5.70110 0.32390 32.90890 0.250800013542 'International Tables Volume C Table 6.1.1.4 (pp. 500-502)' 'Henke, Gullikson and Davis, At. Data and Nucl. Data Tables, 1993, 54, 2'
N 0.00653 0.00323 12.21260 3.13220 2.01250 1.16630 0.00570 9.89330 28.99750 0.58260 -11.5290002823 'International Tables Volume C Table 6.1.1.4 (pp. 500-502)' 'Henke, Gullikson and Davis, At. Data and Nucl. Data Tables, 1993, 54, 2'

loop_
_geom_angle_atom_site_label_1
_geom_angle_atom_site_label_2
_geom_angle_atom_site_label_3
_geom_angle
_geom_angle_site_symmetry_1
_geom_angle_site_symmetry_3
_geom_angle_publ_flag
O2B C1B O1B 116(4) . . ?
C2B C1B O1B 105(3) . . ?
C2B C1B O2B 139(4) . . ?
N1 C2A C3A 109.3(6) . . ?
C1A C2A C3A 108.2(10) . . ?
C1A C2A N1 111.2(9) . . ?
H2A C2A C3A 109.4(7) . . ?
H2A C2A N1 109.4(5) . . ?
H2A C2A C1A 109.4(7) . . ?
H3Aa C3A C2A 109.5 . . ?
H3Ab C3A C2A 109.5 . . ?
H3Ab C3A H3Aa 109.5 . . ?
H3Ac C3A C2A 109.5 . . ?
H3Ac C3A H3Aa 109.5 . . ?
H3Ac C3A H3Ab 109.5 . . ?
O3 C4 C5 120.8(3) . . ?
N1 C4 C5 116.2(3) . . ?
N1 C4 O3 122.8(4) . . ?
C6 C5 C4 107.6(3) . . ?
N2 C5 C4 112.1(3) . . ?
N2 C5 C6 110.7(3) . . ?
H5 C5 C4 108.80(19) . . ?
H5 C5 C6 108.8(2) . . ?
H5 C5 N2 108.8(2) . . ?
C7 C6 C5 114.9(3) . . ?
H6a C6 C5 108.6(2) . . ?
H6a C6 C7 108.6(2) . . ?
H6b C6 C5 108.6(2) . . ?
H6b C6 C7 108.6(3) . . ?
H6b C6 H6a 107.5 . . ?
S1 C7 C6 115.1(3) . . ?
H7a C7 C6 108.5(3) . . ?
H7a C7 S1 108.50(19) . . ?
H7b C7 C6 108.5(2) . . ?
H7b C7 S1 108.50(17) . . ?
H7b C7 H7a 107.5 . . ?
H8a C8 S1 109.5 . . ?
H8b C8 S1 109.5 . . ?
H8b C8 H8a 109.5 . . ?
H8c C8 S1 109.5 . . ?
H8c C8 H8a 109.5 . . ?
H8c C8 H8b 109.5 . . ?
H9Ba C9B O1B 109.5 . . ?
H9Bb C9B O1B 109.5 . . ?
H9Bb C9B H9Ba 109.5 . . ?
H9Bc C9B O1B 109.5 . . ?
H9Bc C9B H9Ba 109.5 . . ?
H9Bc C9B H9Bb 109.5 . . ?
O5A C10A O4A 128(3) . . ?
N2 C10A O4A 117(2) . . ?
N2 C10A O5A 114(3) . . ?
C13A C11A C12A 124.9(18) . . ?
C14A C11A C12A 101(2) . . ?
C14A C11A C13A 111.4(18) . . ?
O5A C11A C12A 86.0(18) . . ?
O5A C11A C13A 125.1(17) . . ?
O5A C11A C14A 104.0(18) . . ?
H12Aa C12A C11A 109.5 . . ?
H12Ab C12A C11A 109.5 . . ?
H12Ab C12A H12Aa 109.5 . . ?
H12Ac C12A C11A 109.5 . . ?
H12Ac C12A H12Aa 109.5 . . ?
H12Ac C12A H12Ab 109.5 . . ?
H13Aa C13A C11A 109.5 . . ?
H13Ab C13A C11A 109.5 . . ?
H13Ab C13A H13Aa 109.5 . . ?
H13Ac C13A C11A 109.5 . . ?
H13Ac C13A H13Aa 109.5 . . ?
H13Ac C13A H13Ab 109.5 . . ?
H14Aa C14A C11A 109.5 . . ?
H14Ab C14A C11A 109.5 . . ?
H14Ab C14A H14Aa 109.5 . . ?
H14Ac C14A C11A 109.5 . . ?
H14Ac C14A H14Aa 109.5 . . ?
H14Ac C14A H14Ab 109.5 . . ?
C9B O1B C1B 115(4) . . ?
C11A O5A C10A 111(2) . . ?
C4 N1 C2A 122.3(5) . . ?
C2B N1 C2A 23.4(7) . . ?
C2B N1 C4 112.2(8) . . ?
H1na N1 C2A 118.9(3) . . ?
H1na N1 C4 118.9(2) . . ?
H1na N1 C2B 124.0(8) . . ?
H1nb N1 C2A 110.1(4) . . ?
H1nb N1 C4 123.9(3) . . ?
H1nb N1 C2B 123.9(8) . . ?
H1nb N1 H1na 21.0 . . ?
C10A N2 C5 126.8(14) . . ?
C10B N2 C5 115.8(14) . . ?
C10B N2 C10A 15(2) . . ?
H2na N2 C5 116.6(2) . . ?
H2na N2 C10A 116.6(14) . . ?
H2na N2 C10B 126.3(15) . . ?
H2nb N2 C5 122.1(2) . . ?
H2nb N2 C10A 110.3(13) . . ?
H2nb N2 C10B 122.1(14) . . ?
H2nb N2 H2na 11.5 . . ?
C8 S1 C7 102.2(3) . . ?
H3Ba C3B C2B 109.5 . . ?
H3Bb C3B C2B 109.5 . . ?
H3Bb C3B H3Ba 109.5 . . ?
H3Bc C3B C2B 109.5 . . ?
H3Bc C3B H3Ba 109.5 . . ?
H3Bc C3B H3Bb 109.5 . . ?
O2A C1A C2A 129.2(15) . . ?
O1A C1A C2A 107.7(13) . . ?
O1A C1A O2A 123.1(15) . . ?
C9A O1A C1A 116.5(11) . . ?
H9Aa C9A O1A 109.5 . . ?
H9Ab C9A O1A 109.5 . . ?
H9Ab C9A H9Aa 109.5 . . ?
H9Ac C9A O1A 109.5 . . ?
H9Ac C9A H9Aa 109.5 . . ?
H9Ac C9A H9Ab 109.5 . . ?
O4B C10B N2 128(3) . . ?
O5B C10B N2 106(3) . . ?
O5B C10B O4B 126(3) . . ?
C11B O5B C10B 114(2) . . ?
H13Ba C13B C11B 109.5 . . ?
H13Bb C13B C11B 109.5 . . ?
H13Bb C13B H13Ba 109.5 . . ?
H13Bc C13B C11B 109.5 . . ?
H13Bc C13B H13Ba 109.5 . . ?
H13Bc C13B H13Bb 109.5 . . ?
H14Ba C14B C11B 109.5 . . ?
H14Bb C14B C11B 109.5 . . ?
H14Bb C14B H14Ba 109.5 . . ?
H14Bc C14B C11B 109.5 . . ?
H14Bc C14B H14Ba 109.5 . . ?
H14Bc C14B H14Bb 109.5 . . ?
N1 C2B C1B 93.6(18) . . ?
C3B C2B C1B 115(2) . . ?
C3B C2B N1 107.6(19) . . ?
H16 C2B C1B 113.1(19) . . ?
H16 C2B N1 113.1(7) . . ?
H16 C2B C3B 113.1(17) . . ?
O7 C15 O6 178.6(11) . . ?
C13B C11B O5B 96.1(14) . . ?
C14B C11B O5B 119.0(18) . . ?
C14B C11B C13B 113(2) . . ?
C12B C11B O5B 98(2) . . ?
C12B C11B C13B 97.4(19) . . ?
C12B C11B C14B 127.1(17) . . ?
H12Ba C12B C11B 109.5 . . ?
H12Bb C12B C11B 109.5 . . ?
H12Bb C12B H12Ba 109.5 . . ?
H12Bc C12B C11B 109.5 . . ?
H12Bc C12B H12Ba 109.5 . . ?
H12Bc C12B H12Bb 109.5 . . ?

loop_
_geom_bond_atom_site_label_1
_geom_bond_atom_site_label_2
_geom_bond_distance
_geom_bond_site_symmetry_2
_geom_bond_publ_flag
C1B O1B 1.47(4) . ?
C1B O2B 1.21(7) . ?
C1B C2B 1.47(5) . ?
C2A C3A 1.578(12) . ?
C2A N1 1.427(8) . ?
C2A C1A 1.520(19) . ?
C2A H2A 1.0000 . ?
C3A H3Aa 0.9800 . ?
C3A H3Ab 0.9800 . ?
C3A H3Ac 0.9800 . ?
C4 C5 1.523(5) . ?
C4 O3 1.247(5) . ?
C4 N1 1.305(5) . ?
C5 C6 1.534(6) . ?
C5 N2 1.445(5) . ?
C5 H5 1.0000 . ?
C6 C7 1.514(7) . ?
C6 H6a 0.9900 . ?
C6 H6b 0.9900 . ?
C7 S1 1.805(5) . ?
C7 H7a 0.9900 . ?
C7 H7b 0.9900 . ?
C8 S1 1.773(7) . ?
C8 H8a 0.9800 . ?
C8 H8b 0.9800 . ?
C8 H8c 0.9800 . ?
C9B O1B 1.32(5) . ?
C9B H9Ba 0.9800 . ?
C9B H9Bb 0.9800 . ?
C9B H9Bc 0.9800 . ?
C10A O4A 1.29(4) . ?
C10A O5A 1.32(4) . ?
C10A N2 1.43(4) . ?
C11A C12A 1.55(4) . ?
C11A C13A 1.47(3) . ?
C11A C14A 1.55(3) . ?
C11A O5A 1.53(3) . ?
C12A H12Aa 0.9800 . ?
C12A H12Ab 0.9800 . ?
C12A H12Ac 0.9800 . ?
C13A H13Aa 0.9800 . ?
C13A H13Ab 0.9800 . ?
C13A H13Ac 0.9800 . ?
C14A H14Aa 0.9800 . ?
C14A H14Ab 0.9800 . ?
C14A H14Ac 0.9800 . ?
N1 C2B 1.751(19) . ?
N1 H1na 0.8800 . ?
N1 H1nb 0.8800 . ?
N2 C10B 1.26(4) . ?
N2 H2na 0.8800 . ?
N2 H2nb 0.8800 . ?
C3B C2B 1.38(3) . ?
C3B H3Ba 0.9800 . ?
C3B H3Bb 0.9800 . ?
C3B H3Bc 0.9800 . ?
C1A O2A 1.17(2) . ?
C1A O1A 1.338(19) . ?
O1A C9A 1.474(17) . ?
C9A H9Aa 0.9800 . ?
C9A H9Ab 0.9800 . ?
C9A H9Ac 0.9800 . ?
C10B O4B 1.17(4) . ?
C10B O5B 1.44(3) . ?
O5B C11B 1.59(3) . ?
C13B C11B 1.59(2) . ?
C13B H13Ba 0.9800 . ?
C13B H13Bb 0.9800 . ?
C13B H13Bc 0.9800 . ?
C14B C11B 1.41(3) . ?
C14B H14Ba 0.9800 . ?
C14B H14Bb 0.9800 . ?
C14B H14Bc 0.9800 . ?
C2B H16 1.0000 . ?
O6 C15 1.204(16) . ?
O7 C15 1.200(16) . ?
C11B C12B 1.73(4) . ?
C12B H12Ba 0.9800 . ?
C12B H12Bb 0.9800 . ?
C12B H12Bc 0.9800 . ?

loop_
_geom_torsion_atom_site_label_1
_geom_torsion_atom_site_label_2
_geom_torsion_atom_site_label_3
_geom_torsion_atom_site_label_4
_geom_torsion
_geom_torsion_site_symmetry_1
_geom_torsion_site_symmetry_2
_geom_torsion_site_symmetry_3
_geom_torsion_site_symmetry_4
_geom_torsion_publ_flag
C2A N1 C4 C5 165.4(6) . . . . ?
C2A N1 C4 O3 -10.1(8) . . . . ?
C2A C1A O1A C9A 179.4(11) . . . . ?
C4 C5 C6 C7 176.8(3) . . . . ?
C4 C5 N2 C10A -87.2(16) . . . . ?
C4 C5 N2 C10B -75.5(17) . . . . ?
C5 C6 C7 S1 -54.9(4) . . . . ?
C5 N2 C10A O4A -9.3(10) . . . . ?
C5 N2 C10A O5A 165(2) . . . . ?
C5 N2 C10B O4B 2.1(15) . . . . ?
C5 N2 C10B O5B -170(2) . . . . ?
C10A O5A C11A C12A -179(3) . . . . ?
C10A O5A C11A C13A -48(3) . . . . ?
C10A O5A C11A C14A 81(3) . . . . ?
C10A N2 C10B O4B 143(11) . . . . ?
C10A N2 C10B O5B -30(13) . . . . ?
N2 C10B O5B C11B -156(2) . . . . ?
C10B O5B C11B C13B -80(3) . . . . ?
C10B O5B C11B C14B 41(3) . . . . ?
C10B O5B C11B C12B -178(3) . . . . ?

loop_
_restr_angle_atom_site_label_1
_restr_angle_atom_site_label_2
_restr_angle_atom_site_label_3
_restr_angle_site_symmetry_1
_restr_angle_site_symmetry_2
_restr_angle_site_symmetry_3
_restr_angle_target
_restr_angle_target_weight_param
_restr_angle_diff
O6 C15 O7 1 1 1 180.0000 1.1459 1.3627

loop_
_restr_distance_atom_site_label_1
_restr_distance_atom_site_label_2
_restr_distance_site_symmetry_2
_restr_distance_target
_restr_distance_target_weight_param
_restr_distance_diff
O6 C15 1 1.2000 0.0200 -0.0037
O7 O6 1 2.4000 0.0200 -0.0039
O7 C15 1 1.2000 0.0200 -0.0004

loop_
_restr_U_iso_atom_site_label
_restr_U_iso_weight_param
C2B 0.0200
